data_4117305
loop_
_publ_author_name
'Christophe Volkringer'
'Natacha Henry'
'St\'ephane Grandjean'
'Thierry Loiseau'

_publ_section_title
;
 Uranyl and/or Rare-Earth Mellitates in Extended Organic-Inorganic
 Networks: A Unique Case of Heterometallic Cation-Cation Interaction with
 UVI=O-LnIII Bonding (Ln = Ce, Nd)
;
_journal_name_full 'Journal of the American Chemical Society'
_journal_page_first 1275
_journal_page_last 1283
_journal_paper_doi 10.1021/ja209915n
_journal_volume 134
_journal_year 2012
_chemical_formula_moiety ' 2(U1 O2 2+); 1(Ce 3+).  1(C12 O12  6-). 1(H1 O1 1-) 3(H2 O); 2.5(H2 O)'
_chemical_formula_sum 'C12 H12 Ce O22.5 U2'
_chemical_formula_weight 1132.40
_chemical_name_systematic
; 
 ? 
;
_space_group_IT_number 62
_symmetry_cell_setting orthorhombic
_symmetry_space_group_name_Hall '-P 2ac 2n'
_symmetry_space_group_name_H-M 'P n m a'
_atom_sites_solution_hydrogens none
_atom_sites_solution_primary direct
_atom_sites_solution_secondary difmap
_audit_creation_method SHELXL-97
_cell_angle_alpha 90.00
_cell_angle_beta 90.00
_cell_angle_gamma 90.00
_cell_formula_units_Z 4
_cell_length_a 15.5887(5)
_cell_length_b 11.6182(3)
_cell_length_c 13.1134(3)
_cell_measurement_reflns_used 9319
_cell_measurement_temperature 293(2)
_cell_measurement_theta_max 30.446
_cell_measurement_theta_min 2.342
_cell_volume 2375.00(11)
_computing_structure_refinement 'SHELXL-97 (Sheldrick, 2008)'
_computing_structure_solution 'SHELXS-97 (Sheldrick, 2008)'
_diffrn_ambient_temperature 293(2)
_diffrn_measured_fraction_theta_full 0.999
_diffrn_measured_fraction_theta_max 0.999
_diffrn_radiation_monochromator graphite
_diffrn_radiation_source 'fine-focus sealed tube'
_diffrn_radiation_type MoK\a
_diffrn_radiation_wavelength 0.71073
_diffrn_reflns_av_R_equivalents 0.0557
_diffrn_reflns_av_sigmaI/netI 0.0160
_diffrn_reflns_limit_h_max 22
_diffrn_reflns_limit_h_min -22
_diffrn_reflns_limit_k_max 16
_diffrn_reflns_limit_k_min -16
_diffrn_reflns_limit_l_max 18
_diffrn_reflns_limit_l_min -18
_diffrn_reflns_number 108050
_diffrn_reflns_theta_full 30.54
_diffrn_reflns_theta_max 30.54
_diffrn_reflns_theta_min 2.03
_exptl_absorpt_coefficient_mu 15.592
_exptl_absorpt_correction_T_max 0.4170
_exptl_absorpt_correction_T_min 0.2222
_exptl_absorpt_correction_type analytical
_exptl_absorpt_process_details 'analytical (SADABS)'
_exptl_crystal_colour orange
_exptl_crystal_density_diffrn 3.167
_exptl_crystal_description block
_exptl_crystal_F_000 2024
_exptl_crystal_size_max 0.14
_exptl_crystal_size_mid 0.13
_exptl_crystal_size_min 0.07
_refine_diff_density_max 2.662
_refine_diff_density_min -1.125
_refine_diff_density_rms 0.418
_refine_ls_extinction_coef 0.00189(10)
_refine_ls_extinction_expression Fc^*^=kFc[1+0.001xFc^2^\l^3^/sin(2\q)]^-1/4^
_refine_ls_extinction_method SHELXL
_refine_ls_goodness_of_fit_ref 1.258
_refine_ls_hydrogen_treatment none
_refine_ls_matrix_type full
_refine_ls_number_parameters 181
_refine_ls_number_reflns 3799
_refine_ls_number_restraints 0
_refine_ls_restrained_S_all 1.258
_refine_ls_R_factor_all 0.0289
_refine_ls_R_factor_gt 0.0253
_refine_ls_shift/su_max 0.001
_refine_ls_shift/su_mean 0.000
_refine_ls_structure_factor_coef Fsqd
_refine_ls_weighting_details 'calc w=1/[\s^2^(Fo^2^)+(0.0439P)^2^+6.5562P] where P=(Fo^2^+2Fc^2^)/3'
_refine_ls_weighting_scheme calc
_refine_ls_wR_factor_gt 0.0717
_refine_ls_wR_factor_ref 0.0814
_reflns_number_gt 3537
_reflns_number_total 3799
_reflns_threshold_expression >2sigma(I)
_cod_data_source_file ja209915n_si_003.cif
_cod_data_source_block cv48corf
_cod_original_formula_sum 'C12 H12 Ce O22.50 U2'
_cod_database_code 4117305

loop_
_symmetry_equiv_pos_as_xyz
'x, y, z'
'-x+1/2, -y, z+1/2'
'-x, y+1/2, -z'
'x+1/2, -y+1/2, -z+1/2'
'-x, -y, -z'
'x-1/2, y, -z-1/2'
'x, -y-1/2, z'
'-x-1/2, y-1/2, z-1/2'

loop_
_atom_site_label
_atom_site_type_symbol
_atom_site_fract_x
_atom_site_fract_y
_atom_site_fract_z
_atom_site_U_iso_or_equiv
_atom_site_adp_type
_atom_site_occupancy
_atom_site_symmetry_multiplicity
_atom_site_calc_flag
_atom_site_refinement_flags
U1 U 0.247000(14) 0.2500 0.657054(16) 0.01331(8) Uani 1 2 d S
Ce1 Ce 0.28635(2) 0.2500 0.93879(2) 0.01408(9) Uani 1 2 d S
U2 U 0.0000 0.0000 1.0000 0.01903(8) Uani 1 2 d S
O12 O 0.0768(2) 0.0747(3) 1.1426(3) 0.0273(8) Uani 1 1 d .
O11 O 0.1738(2) 0.1292(3) 1.0303(2) 0.0217(7) Uani 1 1 d .
O3 O 0.0035(2) 0.1296(3) 0.9312(3) 0.0314(9) Uani 1 1 d .
O61 O 0.1123(2) -0.0689(3) 0.8952(2) 0.0211(7) Uani 1 1 d .
O2 O 0.3411(3) 0.2500 0.7336(3) 0.0181(9) Uani 1 2 d S
O1H O 0.1779(3) 0.2500 0.8077(3) 0.0196(9) Uani 1 2 d S
O62 O 0.3145(2) 0.1319(3) 0.5276(2) 0.0213(7) Uani 1 1 d .
O2W O 0.3543(3) 0.1141(4) 1.0689(3) 0.0395(10) Uani 1 1 d .
O1W O 0.4454(4) 0.2500 0.9176(5) 0.0460(17) Uani 1 2 d S
O41 O 0.2386(2) 0.0470(3) 0.6993(2) 0.0195(7) Uani 1 1 d .
O42 O 0.2910(2) 0.0514(3) 0.8590(2) 0.0196(6) Uani 1 1 d .
C3 C 0.2686(3) -0.1298(3) 0.7811(3) 0.0102(7) Uani 1 1 d .
C4 C 0.2661(3) 0.0008(3) 0.7805(3) 0.0119(7) Uani 1 1 d .
C2 C 0.1908(2) 0.1898(3) 1.2029(3) 0.0108(7) Uani 1 1 d .
C1 C 0.1450(3) 0.1266(3) 1.1188(3) 0.0134(7) Uani 1 1 d .
C6 C 0.1728(3) -0.1259(3) 0.9337(3) 0.0120(7) Uani 1 1 d .
C5 C 0.2277(2) -0.1902(3) 0.8596(3) 0.0088(6) Uani 1 1 d .
O3W O 0.5453(13) 0.1049(18) 0.0786(14) 0.107(6) Uiso 0.50 1 d P
O1 O 0.1511(4) 0.2500 0.5859(4) 0.0302(11) Uani 1 2 d S
O4W O 0.5176(9) 0.0832(13) 0.7977(11) 0.071(4) Uiso 0.50 1 d P
O5W O 0.4674(19) 0.2500 0.208(2) 0.113(9) Uiso 0.50 2 d SP

loop_
_atom_site_aniso_label
_atom_site_aniso_U_11
_atom_site_aniso_U_22
_atom_site_aniso_U_33
_atom_site_aniso_U_23
_atom_site_aniso_U_13
_atom_site_aniso_U_12
U1 0.02316(13) 0.00702(11) 0.00975(11) 0.000 -0.00242(7) 0.000
Ce1 0.02250(18) 0.00952(15) 0.01023(14) 0.000 -0.00066(11) 0.000
U2 0.01435(12) 0.02278(14) 0.01996(13) -0.01286(8) -0.00456(8) 0.00652(8)
O12 0.0287(18) 0.033(2) 0.0203(15) 0.0001(14) -0.0082(13) -0.0175(16)
O11 0.0347(19) 0.0198(16) 0.0105(13) -0.0022(12) -0.0068(13) -0.0009(14)
O3 0.029(2) 0.0225(19) 0.043(2) -0.0052(17) -0.0065(16) 0.0056(15)
O61 0.0198(15) 0.0244(16) 0.0192(15) -0.0016(13) 0.0032(12) 0.0110(13)
O2 0.022(2) 0.017(2) 0.015(2) 0.000 -0.0037(16) 0.000
O1H 0.020(2) 0.022(2) 0.017(2) 0.000 0.0000(17) 0.000
O62 0.0372(19) 0.0166(15) 0.0100(12) 0.0009(12) -0.0039(13) 0.0077(14)
O2W 0.038(2) 0.042(2) 0.038(2) 0.019(2) -0.0118(18) -0.0023(19)
O1W 0.027(3) 0.078(5) 0.033(3) 0.000 -0.001(2) 0.000
O41 0.0371(18) 0.0084(14) 0.0131(15) 0.0035(11) -0.0010(12) 0.0008(12)
O42 0.0345(19) 0.0101(13) 0.0144(14) -0.0020(11) -0.0029(12) -0.0017(13)
C3 0.0141(16) 0.0062(16) 0.0104(15) 0.0007(13) 0.0018(13) -0.0009(13)
C4 0.0180(17) 0.0066(17) 0.0112(17) 0.0001(13) 0.0038(14) -0.0006(13)
C2 0.0125(16) 0.0090(17) 0.0109(16) -0.0015(13) -0.0051(13) -0.0023(13)
C1 0.0196(18) 0.0082(16) 0.0126(17) 0.0008(13) -0.0089(14) -0.0021(14)
C6 0.0154(17) 0.0076(15) 0.0132(16) 0.0001(13) 0.0060(13) 0.0004(14)
C5 0.0117(15) 0.0084(17) 0.0062(15) -0.0001(12) 0.0033(12) -0.0003(13)
O1 0.028(3) 0.033(3) 0.029(3) 0.000 -0.012(2) 0.000

loop_
_atom_type_symbol
_atom_type_description
_atom_type_scat_dispersion_real
_atom_type_scat_dispersion_imag
_atom_type_scat_source
C C 0.0033 0.0016 'International Tables Vol C Tables 4.2.6.8 and 6.1.1.4'
H H 0.0000 0.0000 'International Tables Vol C Tables 4.2.6.8 and 6.1.1.4'
O O 0.0106 0.0060 'International Tables Vol C Tables 4.2.6.8 and 6.1.1.4'
Ce Ce -0.2486 2.6331 'International Tables Vol C Tables 4.2.6.8 and 6.1.1.4'
U U -9.6767 9.6646 'International Tables Vol C Tables 4.2.6.8 and 6.1.1.4'

loop_
_geom_angle_atom_site_label_1
_geom_angle_atom_site_label_2
_geom_angle_atom_site_label_3
_geom_angle
_geom_angle_site_symmetry_1
_geom_angle_site_symmetry_3
O1 U1 O2 177.6(2) . .
O1 U1 O1H 93.4(2) . .
O2 U1 O1H 84.20(19) . .
O1 U1 O62 89.86(18) . 7_565
O2 U1 O62 92.15(15) . 7_565
O1H U1 O62 145.38(8) . 7_565
O1 U1 O62 89.86(18) . .
O2 U1 O62 92.15(15) . .
O1H U1 O62 145.38(8) . .
O62 U1 O62 68.99(16) 7_565 .
O1 U1 O41 94.31(9) . .
O2 U1 O41 85.15(9) . .
O1H U1 O41 76.91(8) . .
O62 U1 O41 137.23(12) 7_565 .
O62 U1 O41 68.47(11) . .
O1 U1 O41 94.31(9) . 7_565
O2 U1 O41 85.15(9) . 7_565
O1H U1 O41 76.91(8) . 7_565
O62 U1 O41 68.47(11) 7_565 7_565
O62 U1 O41 137.23(12) . 7_565
O41 U1 O41 152.84(15) . 7_565
O1 U1 Ce1 131.40(19) . .
O2 U1 Ce1 46.17(15) . .
O1H U1 Ce1 38.04(12) . .
O62 U1 Ce1 128.31(8) 7_565 .
O62 U1 Ce1 128.31(8) . .
O41 U1 Ce1 77.49(8) . .
O41 U1 Ce1 77.49(8) 7_565 .
O1H Ce1 O1W 128.15(18) . .
O1H Ce1 O42 74.07(8) . 7_565
O1W Ce1 O42 85.75(10) . 7_565
O1H Ce1 O42 74.07(8) . .
O1W Ce1 O42 85.75(10) . .
O42 Ce1 O42 131.09(14) 7_565 .
O1H Ce1 O11 81.53(12) . 7_565
O1W Ce1 O11 137.47(12) . 7_565
O42 Ce1 O11 73.29(11) 7_565 7_565
O42 Ce1 O11 135.70(12) . 7_565
O1H Ce1 O11 81.52(12) . .
O1W Ce1 O11 137.47(12) . .
O42 Ce1 O11 135.70(12) 7_565 .
O42 Ce1 O11 73.29(11) . .
O11 Ce1 O11 66.88(16) 7_565 .
O1H Ce1 O2W 140.08(11) . .
O1W Ce1 O2W 70.25(15) . .
O42 Ce1 O2W 145.75(13) 7_565 .
O42 Ce1 O2W 72.63(13) . .
O11 Ce1 O2W 108.16(13) 7_565 .
O11 Ce1 O2W 68.32(13) . .
O1H Ce1 O2W 140.08(11) . 7_565
O1W Ce1 O2W 70.25(15) . 7_565
O42 Ce1 O2W 72.63(13) 7_565 7_565
O42 Ce1 O2W 145.75(13) . 7_565
O11 Ce1 O2W 68.32(13) 7_565 7_565
O11 Ce1 O2W 108.16(13) . 7_565
O2W Ce1 O2W 76.3(2) . 7_565
O1H Ce1 O2 62.13(14) . .
O1W Ce1 O2 66.02(17) . .
O42 Ce1 O2 66.28(7) 7_565 .
O42 Ce1 O2 66.28(7) . .
O11 Ce1 O2 131.08(9) 7_565 .
O11 Ce1 O2 131.08(9) . .
O2W Ce1 O2 120.75(13) . .
O2W Ce1 O2 120.75(13) 7_565 .
O1H Ce1 U1 35.11(11) . .
O1W Ce1 U1 93.04(15) . .
O42 Ce1 U1 66.25(7) 7_565 .
O42 Ce1 U1 66.25(7) . .
O11 Ce1 U1 110.60(7) 7_565 .
O11 Ce1 U1 110.60(7) . .
O2W Ce1 U1 136.61(11) . .
O2W Ce1 U1 136.62(11) 7_565 .
O2 Ce1 U1 27.01(9) . .
O3 U2 O3 179.999(1) . 5_557
O3 U2 O61 91.80(16) . 5_557
O3 U2 O61 88.20(16) 5_557 5_557
O3 U2 O61 88.20(16) . .
O3 U2 O61 91.80(16) 5_557 .
O61 U2 O61 180.00(15) 5_557 .
O3 U2 O12 85.67(16) . 5_557
O3 U2 O12 94.33(16) 5_557 5_557
O61 U2 O12 101.95(13) 5_557 5_557
O61 U2 O12 78.05(13) . 5_557
O3 U2 O12 94.33(16) . .
O3 U2 O12 85.67(16) 5_557 .
O61 U2 O12 78.05(13) 5_557 .
O61 U2 O12 101.95(13) . .
O12 U2 O12 179.999(1) 5_557 .
C1 O12 U2 113.8(3) . .
C1 O11 Ce1 134.5(3) . .
C6 O61 U2 120.0(3) . .
U1 O2 Ce1 106.8(2) . .
U1 O1H Ce1 106.85(19) . .
C6 O62 U1 142.3(3) 2_554 .
C4 O41 U1 125.9(3) . .
C4 O42 Ce1 139.6(3) . .
C2 C3 C5 119.9(4) 2_554 .
C2 C3 C4 120.6(4) 2_554 .
C5 C3 C4 119.5(4) . .
O42 C4 O41 126.7(4) . .
O42 C4 C3 117.3(4) . .
O41 C4 C3 116.0(4) . .
C3 C2 C2 120.1(2) 2 7_565
C3 C2 C1 120.7(3) 2 .
C2 C2 C1 119.2(2) 7_565 .
O11 C1 O12 123.1(4) . .
O11 C1 C2 120.0(4) . .
O12 C1 C2 116.9(4) . .
O62 C6 O61 122.9(4) 2 .
O62 C6 C5 121.4(4) 2 .
O61 C6 C5 115.6(4) . .
C5 C5 C3 120.1(2) 7 .
C5 C5 C6 120.0(2) 7 .
C3 C5 C6 119.3(3) . .

loop_
_geom_bond_atom_site_label_1
_geom_bond_atom_site_label_2
_geom_bond_distance
_geom_bond_site_symmetry_2
U1 O1 1.762(5) .
U1 O2 1.777(4) .
U1 O1H 2.251(5) .
U1 O62 2.422(3) 7_565
U1 O62 2.422(3) .
U1 O41 2.426(3) .
U1 O41 2.426(3) 7_565
U1 Ce1 3.7451(4) .
Ce1 O1H 2.411(5) .
Ce1 O1W 2.494(6) .
Ce1 O42 2.535(3) 7_565
Ce1 O42 2.535(3) .
Ce1 O11 2.547(4) 7_565
Ce1 O11 2.547(4) .
Ce1 O2W 2.554(4) .
Ce1 O2W 2.554(4) 7_565
Ce1 O2 2.822(4) .
U2 O3 1.756(4) .
U2 O3 1.756(4) 5_557
U2 O61 2.365(3) 5_557
U2 O61 2.365(3) .
U2 O12 2.384(3) 5_557
U2 O12 2.384(3) .
O12 C1 1.262(5) .
O11 C1 1.244(5) .
O61 C6 1.257(5) .
O62 C6 1.250(5) 2_554
O41 C4 1.266(5) .
O42 C4 1.248(5) .
C3 C2 1.393(5) 2_554
C3 C5 1.400(5) .
C3 C4 1.518(5) .
C2 C3 1.393(5) 2
C2 C2 1.398(8) 7_565
C2 C1 1.505(5) .
C6 O62 1.250(5) 2
C6 C5 1.494(5) .
C5 C5 1.390(8) 7
